data_7120332
loop_
_publ_author_name
'Zhang, Hongyu'
'Liu, Huapeng'
'Cheng, Xiao'
'Zhang, houyu'
'Wang, Yue'
'Yamaguchi, Shigehiro'

_publ_section_title
;
 ESIPT-Active Organic Compounds with White Luminescence Based on
 Crystallization-Induced Keto Emission (CIKE)
;
_journal_name_full 'Chem. Commun.'
_journal_paper_doi 10.1039/C7CC03758A
_journal_year 2017
_chemical_formula_sum 'C17 H17 N3 O'
_chemical_formula_weight 279.34
_chemical_name_systematic 1
_space_group_IT_number 4
_symmetry_cell_setting monoclinic
_symmetry_space_group_name_Hall 'P 2yb'
_symmetry_space_group_name_H-M 'P 1 21 1'
_atom_sites_solution_hydrogens geom
_atom_sites_solution_primary direct
_atom_sites_solution_secondary difmap
_audit_creation_method SHELXL-97
_audit_update_record
;
2015-08-03 deposited with the CCDC.
2017-06-22 downloaded from the CCDC.
;
_cell_angle_alpha 90.00
_cell_angle_beta 93.942(3)
_cell_angle_gamma 90.00
_cell_formula_units_Z 2
_cell_length_a 5.9445(11)
_cell_length_b 7.7091(14)
_cell_length_c 15.328(3)
_cell_measurement_temperature 293(2)
_cell_volume 700.8(2)
_computing_data_collection 'SHELXS-97 (Sheldrick, 1990)'
_computing_structure_refinement 'SHELXL-97 (Sheldrick, 1997)'
_computing_structure_solution 'SHELXS-97 (Sheldrick, 1990)'
_diffrn_ambient_temperature 293(2)
_diffrn_measured_fraction_theta_full 0.998
_diffrn_measured_fraction_theta_max 0.998
_diffrn_measurement_device_type 'Omega scan'
_diffrn_radiation_monochromator graphite
_diffrn_radiation_source 'fine-focus sealed tube'
_diffrn_radiation_type MoK\a
_diffrn_radiation_wavelength 0.71073
_diffrn_reflns_av_R_equivalents 0.0405
_diffrn_reflns_av_sigmaI/netI 0.0638
_diffrn_reflns_limit_h_max 7
_diffrn_reflns_limit_h_min -7
_diffrn_reflns_limit_k_max 7
_diffrn_reflns_limit_k_min -9
_diffrn_reflns_limit_l_max 18
_diffrn_reflns_limit_l_min -18
_diffrn_reflns_number 4099
_diffrn_reflns_theta_full 25.02
_diffrn_reflns_theta_max 25.02
_diffrn_reflns_theta_min 1.33
_exptl_absorpt_coefficient_mu 0.085
_exptl_absorpt_correction_T_max 0.9916
_exptl_absorpt_correction_T_min 0.9849
_exptl_crystal_colour colorless
_exptl_crystal_density_diffrn 1.324
_exptl_crystal_density_method 'not measured'
_exptl_crystal_description slab-like
_exptl_crystal_F_000 296
_exptl_crystal_size_max 0.18
_exptl_crystal_size_mid 0.12
_exptl_crystal_size_min 0.10
_refine_diff_density_max 0.205
_refine_diff_density_min -0.195
_refine_diff_density_rms 0.058
_refine_ls_abs_structure_details 'Flack H D (1983), Acta Cryst. A39, 876-881'
_refine_ls_abs_structure_Flack 3(3)
_refine_ls_extinction_method none
_refine_ls_goodness_of_fit_ref 1.112
_refine_ls_hydrogen_treatment mixed
_refine_ls_matrix_type full
_refine_ls_number_parameters 226
_refine_ls_number_reflns 1910
_refine_ls_number_restraints 1
_refine_ls_restrained_S_all 1.112
_refine_ls_R_factor_all 0.0695
_refine_ls_R_factor_gt 0.0514
_refine_ls_shift/su_max 0.015
_refine_ls_shift/su_mean 0.001
_refine_ls_structure_factor_coef Fsqd
_refine_ls_weighting_details 'calc w=1/[\s^2^(Fo^2^)+(0.0679P)^2^+0.0000P] where P=(Fo^2^+2Fc^2^)/3'
_refine_ls_weighting_scheme calc
_refine_ls_wR_factor_gt 0.1138
_refine_ls_wR_factor_ref 0.1433
_reflns_number_gt 1570
_reflns_number_total 1910
_reflns_threshold_expression >2sigma(I)
_cod_data_source_file c7cc03758a2.cif
_cod_data_source_block c1
_cod_depositor_comments
;
The following automatic conversions were performed:

'_symmetry_cell_setting' value 'MONOCLINIC' changed to 'monoclinic'
according to
/home/data/users/saulius/crontab/automatic-downloads/rss-feeds/RSC/lib/dictionaries/cif_core.dic
dictionary named 'cif_core.dic' version 2.4.2 from 2011-04-26.

Automatic conversion script
Id: cif_fix_values 4973 2017-02-22 13:04:09Z antanas 
;
_cod_original_sg_symbol_H-M P2(1)
_cod_database_code 7120332

loop_
_symmetry_equiv_pos_as_xyz
'x, y, z'
'-x, y+1/2, -z'

loop_
_atom_site_label
_atom_site_type_symbol
_atom_site_fract_x
_atom_site_fract_y
_atom_site_fract_z
_atom_site_U_iso_or_equiv
_atom_site_adp_type
_atom_site_occupancy
_atom_site_symmetry_multiplicity
_atom_site_calc_flag
_atom_site_refinement_flags
O1 O 0.0251(5) 1.0626(4) 0.16165(18) 0.0470(9) Uani 1 1 d .
H1 H 0.0803 1.1253 0.2152 0.071 Uiso 1 1 d .
N1 N 0.3060(6) 1.0907(5) 0.3000(2) 0.0343(9) Uani 1 1 d .
N2 N 0.3963(6) 1.1100(5) 0.3830(2) 0.0352(9) Uani 1 1 d .
H2A H 0.3298 1.1820 0.4267 0.042 Uiso 1 1 d .
N3 N 1.0763(5) 0.9957(5) 0.7326(2) 0.0344(9) Uani 1 1 d .
C1 C 0.1836(7) 0.9619(6) 0.1267(2) 0.0327(10) Uani 1 1 d .
C2 C 0.1280(8) 0.8923(6) 0.0446(3) 0.0370(12) Uani 1 1 d .
H2 H -0.014(9) 0.908(7) 0.016(3) 0.064(16) Uiso 1 1 d .
C3 C 0.2794(8) 0.7868(6) 0.0055(3) 0.0431(13) Uani 1 1 d .
H3 H 0.246(6) 0.747(6) -0.048(2) 0.032(12) Uiso 1 1 d .
C4 C 0.4884(9) 0.7511(7) 0.0475(3) 0.0454(13) Uani 1 1 d .
H4 H 0.599(8) 0.674(7) 0.021(3) 0.061(16) Uiso 1 1 d .
C5 C 0.5411(8) 0.8212(6) 0.1294(3) 0.0393(12) Uani 1 1 d .
H5 H 0.683(7) 0.797(5) 0.154(2) 0.027(11) Uiso 1 1 d .
C6 C 0.3918(7) 0.9251(6) 0.1710(2) 0.0282(9) Uani 1 1 d .
C7 C 0.4459(6) 0.9833(5) 0.2618(2) 0.0278(9) Uani 1 1 d .
C8 C 0.6252(7) 0.9333(6) 0.3208(2) 0.0284(10) Uani 1 1 d .
H8 H 0.744(7) 0.856(7) 0.310(3) 0.054(14) Uiso 1 1 d .
C9 C 0.5904(6) 1.0168(5) 0.3991(2) 0.0268(9) Uani 1 1 d .
C10 C 0.7163(6) 1.0123(6) 0.4846(2) 0.0267(9) Uani 1 1 d .
C11 C 0.9196(7) 0.9265(6) 0.4966(3) 0.0318(10) Uani 1 1 d .
H11 H 0.992(6) 0.878(5) 0.449(2) 0.019(9) Uiso 1 1 d .
C12 C 1.0401(7) 0.9194(6) 0.5777(3) 0.0324(10) Uani 1 1 d .
H12 H 1.182(7) 0.856(6) 0.589(2) 0.038(12) Uiso 1 1 d .
C13 C 0.9587(6) 1.0002(5) 0.6514(2) 0.0285(9) Uani 1 1 d .
C14 C 0.7536(7) 1.0890(6) 0.6386(3) 0.0299(10) Uani 1 1 d .
H14 H 0.697(6) 1.153(5) 0.690(2) 0.016(9) Uiso 1 1 d .
C15 C 0.6364(7) 1.0951(6) 0.5580(3) 0.0299(10) Uani 1 1 d .
H15 H 0.496(7) 1.160(6) 0.553(3) 0.046(14) Uiso 1 1 d .
C16 C 0.9543(7) 1.0250(7) 0.8109(2) 0.0422(12) Uani 1 1 d .
H16A H 0.8895 1.1391 0.8087 0.063 Uiso 1 1 calc R
H16B H 1.0567 1.0148 0.8619 0.063 Uiso 1 1 calc R
H16C H 0.8367 0.9402 0.8135 0.063 Uiso 1 1 calc R
C17 C 1.2772(6) 0.8876(6) 0.7451(3) 0.0390(12) Uani 1 1 d .
H17A H 1.2353 0.7677 0.7392 0.058 Uiso 1 1 calc R
H17B H 1.3479 0.9073 0.8025 0.058 Uiso 1 1 calc R
H17C H 1.3805 0.9165 0.7019 0.058 Uiso 1 1 calc R

loop_
_atom_site_aniso_label
_atom_site_aniso_U_11
_atom_site_aniso_U_22
_atom_site_aniso_U_33
_atom_site_aniso_U_23
_atom_site_aniso_U_13
_atom_site_aniso_U_12
O1 0.0443(18) 0.058(2) 0.0368(16) -0.0027(16) -0.0092(13) 0.0131(17)
N1 0.0349(19) 0.038(2) 0.0293(18) -0.0060(17) -0.0052(15) 0.0015(18)
N2 0.036(2) 0.041(2) 0.0277(19) -0.0043(18) -0.0030(15) 0.0066(19)
N3 0.040(2) 0.036(2) 0.0265(17) 0.0007(16) -0.0033(15) 0.0058(19)
C1 0.034(2) 0.028(3) 0.037(2) 0.002(2) 0.0055(18) 0.000(2)
C2 0.038(3) 0.042(3) 0.029(2) 0.007(2) -0.007(2) -0.010(2)
C3 0.062(4) 0.037(3) 0.029(3) 0.001(2) -0.005(2) -0.013(3)
C4 0.056(3) 0.045(3) 0.034(3) -0.011(2) -0.003(2) 0.007(3)
C5 0.041(3) 0.040(3) 0.036(3) -0.006(2) -0.003(2) 0.000(2)
C6 0.033(2) 0.025(2) 0.027(2) 0.0030(18) 0.0006(17) -0.0046(18)
C7 0.032(2) 0.020(2) 0.031(2) -0.0009(18) 0.0014(17) -0.0033(19)
C8 0.029(2) 0.026(2) 0.031(2) -0.0003(19) 0.0044(18) -0.002(2)
C9 0.030(2) 0.019(2) 0.032(2) 0.0013(18) 0.0023(17) -0.0028(18)
C10 0.032(2) 0.023(2) 0.025(2) 0.0029(18) 0.0004(16) -0.0031(19)
C11 0.032(2) 0.034(3) 0.031(2) -0.012(2) 0.0082(19) 0.002(2)
C12 0.028(2) 0.035(3) 0.033(2) 0.001(2) 0.0000(18) 0.010(2)
C13 0.032(2) 0.021(2) 0.032(2) -0.0029(19) 0.0022(17) -0.003(2)
C14 0.031(2) 0.028(2) 0.030(2) -0.004(2) 0.0040(18) 0.002(2)
C15 0.031(2) 0.027(3) 0.032(2) -0.001(2) 0.0001(18) 0.003(2)
C16 0.051(3) 0.047(3) 0.028(2) -0.003(2) 0.0011(19) 0.011(2)
C17 0.033(2) 0.046(3) 0.037(2) 0.000(2) -0.004(2) 0.004(2)

loop_
_atom_type_symbol
_atom_type_description
_atom_type_scat_dispersion_real
_atom_type_scat_dispersion_imag
_atom_type_scat_source
C C 0.0033 0.0016 'International Tables Vol C Tables 4.2.6.8 and 6.1.1.4'
H H 0.0000 0.0000 'International Tables Vol C Tables 4.2.6.8 and 6.1.1.4'
N N 0.0061 0.0033 'International Tables Vol C Tables 4.2.6.8 and 6.1.1.4'
O O 0.0106 0.0060 'International Tables Vol C Tables 4.2.6.8 and 6.1.1.4'

loop_
_geom_angle_atom_site_label_1
_geom_angle_atom_site_label_2
_geom_angle_atom_site_label_3
_geom_angle
C1 O1 H1 114.0
C7 N1 N2 105.1(3)
N1 N2 C9 112.8(3)
N1 N2 H2A 123.7
C9 N2 H2A 123.5
C13 N3 C17 119.4(3)
C13 N3 C16 119.1(3)
C17 N3 C16 115.3(3)
O1 C1 C2 116.7(4)
O1 C1 C6 122.6(4)
C2 C1 C6 120.7(4)
C3 C2 C1 120.0(4)
C3 C2 H2 118(3)
C1 C2 H2 122(3)
C2 C3 C4 120.3(5)
C2 C3 H3 120(3)
C4 C3 H3 120(3)
C5 C4 C3 118.9(5)
C5 C4 H4 119(3)
C3 C4 H4 122(3)
C6 C5 C4 122.2(5)
C6 C5 H5 122(2)
C4 C5 H5 116(2)
C5 C6 C1 117.9(4)
C5 C6 C7 120.4(4)
C1 C6 C7 121.6(4)
N1 C7 C8 110.8(3)
N1 C7 C6 120.0(4)
C8 C7 C6 129.1(4)
C9 C8 C7 106.1(4)
C9 C8 H8 127(3)
C7 C8 H8 127(3)
N2 C9 C8 105.1(3)
N2 C9 C10 123.1(3)
C8 C9 C10 131.7(4)
C11 C10 C15 116.9(4)
C11 C10 C9 121.3(3)
C15 C10 C9 121.8(4)
C10 C11 C12 122.0(4)
C10 C11 H11 122(2)
C12 C11 H11 116(2)
C11 C12 C13 121.1(4)
C11 C12 H12 124(2)
C13 C12 H12 115(2)
N3 C13 C14 121.2(3)
N3 C13 C12 122.1(4)
C14 C13 C12 116.7(3)
C15 C14 C13 121.6(4)
C15 C14 H14 121(2)
C13 C14 H14 118(2)
C14 C15 C10 121.7(4)
C14 C15 H15 118(2)
C10 C15 H15 121(2)
N3 C16 H16A 109.5
N3 C16 H16B 109.5
H16A C16 H16B 109.5
N3 C16 H16C 109.5
H16A C16 H16C 109.5
H16B C16 H16C 109.5
N3 C17 H17A 109.5
N3 C17 H17B 109.5
H17A C17 H17B 109.5
N3 C17 H17C 109.5
H17A C17 H17C 109.5
H17B C17 H17C 109.5

loop_
_geom_bond_atom_site_label_1
_geom_bond_atom_site_label_2
_geom_bond_distance
O1 C1 1.359(5)
O1 H1 0.9891
N1 C7 1.336(5)
N1 N2 1.354(4)
N2 C9 1.367(5)
N2 H2A 0.9745
N3 C13 1.385(5)
N3 C17 1.458(5)
N3 C16 1.462(5)
C1 C2 1.386(6)
C1 C6 1.399(5)
C2 C3 1.381(7)
C2 H2 0.93(5)
C3 C4 1.387(6)
C3 H3 0.89(4)
C4 C5 1.384(6)
C4 H4 1.00(5)
C5 C6 1.383(6)
C5 H5 0.92(4)
C6 C7 1.477(5)
C7 C8 1.404(5)
C8 C9 1.389(5)
C8 H8 0.95(5)
C9 C10 1.465(5)
C10 C11 1.379(6)
C10 C15 1.404(5)
C11 C12 1.392(6)
C11 H11 0.95(3)
C12 C13 1.405(5)
C12 H12 0.98(4)
C13 C14 1.400(5)
C14 C15 1.377(5)
C14 H14 1.01(4)
C15 H15 0.97(5)
C16 H16A 0.9600
C16 H16B 0.9600
C16 H16C 0.9600
C17 H17A 0.9600
C17 H17B 0.9600
C17 H17C 0.9600
